data_7129227
loop_
_publ_author_name
'Wang, Guan-Wu'
'Liu, Zhan'
'Yin, Zheng-Chun'
'Lu, Wen-Qiang'
'Zhou, Dian-Bing'

_publ_section_title
;
 Unexpected Diels-Alder reaction of [60]fullerene with electron-deficient
 ferrocenes as cyclopentadiene surrogates
;
_journal_name_full 'Chemical Communications'
_journal_paper_doi 10.1039/D1CC05749A
_journal_year 2021
_chemical_formula_moiety 'C17 H15 N O3'
_chemical_formula_sum 'C17 H15 N O3'
_chemical_formula_weight 281.30
_space_group_crystal_system orthorhombic
_space_group_IT_number 61
_space_group_name_Hall '-P 2ac 2ab'
_space_group_name_H-M_alt 'P b c a'
_atom_sites_solution_hydrogens geom
_atom_sites_solution_primary iterative
_atom_sites_solution_secondary difmap
_audit_creation_date 2021-03-08
_audit_creation_method
;
Olex2 1.3
(compiled Nov 21 2019 18:26:39 for OlexSys, GUI svn.r6003)
;
_audit_update_record
;
2021-07-14 deposited with the CCDC.	2021-11-11 downloaded from the CCDC.
;
_cell_angle_alpha 90.00
_cell_angle_beta 90.00
_cell_angle_gamma 90.00
_cell_formula_units_Z 8
_cell_length_a 12.19847(17)
_cell_length_b 8.86563(12)
_cell_length_c 25.6419(4)
_cell_measurement_reflns_used 6033
_cell_measurement_temperature 293(2)
_cell_measurement_theta_max 70.1180
_cell_measurement_theta_min 5.0050
_cell_volume 2773.10(7)
_computing_cell_refinement 'CrysAlisPro 1.171.40.53 (Rigaku OD, 2019)'
_computing_data_collection 'CrysAlisPro 1.171.40.53 (Rigaku OD, 2019)'
_computing_data_reduction 'CrysAlisPro 1.171.40.53 (Rigaku OD, 2019)'
_computing_molecular_graphics 'Olex2 1.3 (Dolomanov et al., 2009)'
_computing_publication_material 'Olex2 1.3 (Dolomanov et al., 2009)'
_computing_structure_refinement 'SHELXL 97-2 (Sheldrick, 2015)'
_computing_structure_solution 'olex2.solve 1.3 (Bourhis et al., 2015)'
_diffrn_ambient_temperature 293(2)
_diffrn_detector 'CCD plate'
_diffrn_detector_area_resol_mean 5.2169
_diffrn_detector_type AtlasS2
_diffrn_measured_fraction_theta_full 0.984
_diffrn_measured_fraction_theta_max 0.984
_diffrn_measurement_details
;
List of Runs (angles in degrees, time in seconds):

  # Type    Start    End  Width  t~exp~   \w     \q     \k     \f   Frames
#--------------------------------------------------------------------------
  1  \w   -107.00  38.00   1.00    2.00    --  -40.80   0.00 -30.00  145
  2  \w     68.00 118.00   1.00    2.00    --   40.80 178.00-150.00   50
  3  \w    105.00 165.00   1.00    4.00    --   99.68 125.00-120.00   60
  4  \w     28.00 104.00   1.00    4.00    --   99.68 -94.00-180.00   76
  5  \w     72.00 175.00   1.00    4.00    --   99.68  30.00-120.00  103
  6  \w     95.00 134.00   1.00    4.00    --   99.68 125.00 120.00   39
  7  \w     31.00  99.00   1.00    4.00    --   99.68-125.00 120.00   68
  8  \w     73.00 104.00   1.00    4.00    --   99.68  30.00-150.00   31
;
_diffrn_measurement_device 'four-circle diffractometer'
_diffrn_measurement_device_type 'SuperNova, Dual, Cu at home/near, AtlasS2'
_diffrn_measurement_method '\w scans'
_diffrn_orient_matrix_type 'CrysAlisPro convention (1999,Acta A55,543-557)'
_diffrn_orient_matrix_UB_11 0.0215739000
_diffrn_orient_matrix_UB_12 0.0437392000
_diffrn_orient_matrix_UB_13 0.0572472000
_diffrn_orient_matrix_UB_21 -0.1244649000
_diffrn_orient_matrix_UB_22 0.0049854000
_diffrn_orient_matrix_UB_23 0.0101537000
_diffrn_orient_matrix_UB_31 0.0019505000
_diffrn_orient_matrix_UB_32 -0.1680352000
_diffrn_orient_matrix_UB_33 0.0151423000
_diffrn_radiation_monochromator mirror
_diffrn_radiation_probe x-ray
_diffrn_radiation_type 'Cu K\a'
_diffrn_radiation_wavelength 1.54184
_diffrn_reflns_av_R_equivalents 0.0242
_diffrn_reflns_av_unetI/netI 0.0195
_diffrn_reflns_limit_h_max 10
_diffrn_reflns_limit_h_min -14
_diffrn_reflns_limit_k_max 8
_diffrn_reflns_limit_k_min -10
_diffrn_reflns_limit_l_max 30
_diffrn_reflns_limit_l_min -25
_diffrn_reflns_number 9315
_diffrn_reflns_theta_full 70.03
_diffrn_reflns_theta_max 70.03
_diffrn_reflns_theta_min 3.45
_diffrn_source 'micro-focus sealed X-ray tube'
_diffrn_source_type 'SuperNova (Cu) X-ray Source'
_exptl_absorpt_coefficient_mu 0.757
_exptl_absorpt_correction_T_max 1.00000
_exptl_absorpt_correction_T_min 0.66259
_exptl_absorpt_correction_type multi-scan
_exptl_absorpt_process_details
;
CrysAlisPro 1.171.40.53 (Rigaku Oxford Diffraction, 2019)
Empirical absorption correction using spherical harmonics,
 implemented in SCALE3 ABSPACK scaling algorithm.
;
_exptl_crystal_colour white
_exptl_crystal_density_diffrn 1.348
_exptl_crystal_density_method 'not measured'
_exptl_crystal_description block
_exptl_crystal_F_000 1184
_exptl_crystal_size_max 0.24
_exptl_crystal_size_mid 0.22
_exptl_crystal_size_min 0.20
_refine_diff_density_max 0.225
_refine_diff_density_min -0.196
_refine_diff_density_rms 0.047
_refine_ls_extinction_coef 0.0091(5)
_refine_ls_extinction_expression Fc^*^=kFc[1+0.001xFc^2^\l^3^/sin(2\q)]^-1/4^
_refine_ls_extinction_method SHELXL
_refine_ls_goodness_of_fit_ref 1.032
_refine_ls_hydrogen_treatment mixed
_refine_ls_matrix_type full
_refine_ls_number_parameters 192
_refine_ls_number_reflns 2594
_refine_ls_number_restraints 0
_refine_ls_restrained_S_all 1.032
_refine_ls_R_factor_all 0.0466
_refine_ls_R_factor_gt 0.0440
_refine_ls_shift/su_max 0.001
_refine_ls_shift/su_mean 0.000
_refine_ls_structure_factor_coef Fsqd
_refine_ls_weighting_details 'calc w=1/[\s^2^(Fo^2^)+(0.0736P)^2^+0.6119P] where P=(Fo^2^+2Fc^2^)/3'
_refine_ls_weighting_scheme calc
_refine_ls_wR_factor_gt 0.1209
_refine_ls_wR_factor_ref 0.1242
_reflns_number_gt 2386
_reflns_number_total 2594
_reflns_threshold_expression >2sigma(I)
_cod_data_source_file d1cc05749a2.cif
_cod_data_source_block lz20210305-2
_cod_database_code 7129227
_chemical_oxdiff_formula C17H15N1O3
_reflns_odcompleteness_completeness 99.96
_reflns_odcompleteness_iscentric 1
_reflns_odcompleteness_theta 64.99
_olex2_refinement_description
;
1. Fixed Uiso
 At 1.2 times of:
  All C(H) groups, All C(H,H) groups
 At 1.5 times of:
  All C(H,H,H) groups
2.a Ternary CH refined with riding coordinates:
 C6(H6), C3(H3), C4(H4), C9(H9)
2.b Secondary CH2 refined with riding coordinates:
 C10(H10A,H10B)
2.c Aromatic/amide H refined with riding coordinates:
 C8(H8), C17(H17), C13(H13), C16(H16), C15(H15), C14(H14)
2.d Idealised Me refined as rotating group:
 C1(H1A,H1B,H1C)
;
_olex2_submission_special_instructions 'No special instructions were received'
_oxdiff_exptl_absorpt_empirical_details
;
Empirical correction (ABSPACK) includes:
- Absorption correction using spherical harmonics
- Frame scaling
;
_oxdiff_exptl_absorpt_empirical_full_max 1.377
_oxdiff_exptl_absorpt_empirical_full_min 0.471

loop_
_space_group_symop_id
_space_group_symop_operation_xyz
1 'x, y, z'
2 '-x+1/2, -y, z+1/2'
3 '-x, y+1/2, -z+1/2'
4 'x+1/2, -y+1/2, -z'
5 '-x, -y, -z'
6 'x-1/2, y, -z-1/2'
7 'x, -y-1/2, z-1/2'
8 '-x-1/2, y-1/2, z'

loop_
_atom_site_label
_atom_site_type_symbol
_atom_site_fract_x
_atom_site_fract_y
_atom_site_fract_z
_atom_site_U_iso_or_equiv
_atom_site_adp_type
_atom_site_occupancy
_atom_site_symmetry_multiplicity
_atom_site_calc_flag
_atom_site_refinement_flags
_atom_site_disorder_assembly
_atom_site_disorder_group
O2 O 0.61072(9) -0.01399(12) 0.60497(4) 0.0561(3) Uani 1 1 d . . .
O3 O 0.47947(10) 0.56134(14) 0.66428(4) 0.0646(4) Uani 1 1 d . . .
O1 O 0.63908(10) 0.34001(15) 0.73177(5) 0.0702(4) Uani 1 1 d . . .
N1 N 0.64927(9) 0.16190(13) 0.66750(5) 0.0441(3) Uani 1 1 d . . .
C12 C 0.40971(11) 0.55832(15) 0.57879(5) 0.0399(3) Uani 1 1 d . . .
C7 C 0.40228(10) 0.33073(16) 0.64176(5) 0.0397(3) Uani 1 1 d . . .
C8 C 0.39479(11) 0.21153(16) 0.60990(5) 0.0435(3) Uani 1 1 d . . .
H8 H 0.4024 0.2132 0.5738 0.052 Uiso 1 1 calc R . .
C5 C 0.58422(11) 0.05452(14) 0.64374(5) 0.0405(3) Uani 1 1 d . . .
C11 C 0.43445(11) 0.48726(16) 0.63033(5) 0.0413(3) Uani 1 1 d . . .
C17 C 0.33266(13) 0.50232(17) 0.54399(5) 0.0477(4) Uani 1 1 d . . .
H17 H 0.2959 0.4130 0.5514 0.057 Uiso 1 1 calc R . .
C2 C 0.59674(12) 0.23916(18) 0.70721(5) 0.0461(4) Uani 1 1 d . . .
C6 C 0.38389(11) 0.27297(18) 0.69712(5) 0.0465(4) Uani 1 1 d . . .
H6 H 0.3604 0.3485 0.7227 0.056 Uiso 1 1 calc R . .
C3 C 0.48391(11) 0.17349(18) 0.71333(5) 0.0465(4) Uani 1 1 d . . .
H3 H 0.4739 0.1354 0.7489 0.056 Uiso 1 1 calc R . .
C4 C 0.47913(11) 0.04283(16) 0.67408(6) 0.0451(4) Uani 1 1 d . . .
H4 H 0.4746 -0.0543 0.6922 0.054 Uiso 1 1 calc R . .
C13 C 0.46310(13) 0.69284(17) 0.56688(6) 0.0531(4) Uani 1 1 d . . .
H13 H 0.5144 0.7320 0.5901 0.064 Uiso 1 1 calc R . .
C9 C 0.37194(12) 0.07436(17) 0.64273(6) 0.0500(4) Uani 1 1 d . . .
H9 H 0.3397 -0.0122 0.6245 0.060 Uiso 1 1 calc R . .
C16 C 0.31051(15) 0.5793(2) 0.49821(6) 0.0619(5) Uani 1 1 d . . .
H16 H 0.2586 0.5418 0.4750 0.074 Uiso 1 1 calc R . .
C10 C 0.30140(12) 0.1460(2) 0.68577(7) 0.0593(4) Uani 1 1 d . . .
H10A H 0.2902 0.0795 0.7153 0.071 Uiso 1 1 calc R . .
H10B H 0.2316 0.1832 0.6730 0.071 Uiso 1 1 calc R . .
C1 C 0.76160(13) 0.1922(2) 0.65186(8) 0.0647(5) Uani 1 1 d . . .
H1A H 0.7842 0.1191 0.6264 0.097 Uiso 1 1 calc R . .
H1B H 0.8087 0.1862 0.6818 0.097 Uiso 1 1 calc R . .
H1C H 0.7661 0.2915 0.6370 0.097 Uiso 1 1 calc R . .
C15 C 0.36531(18) 0.7114(2) 0.48702(7) 0.0701(5) Uani 1 1 d . . .
H15 H 0.3510 0.7623 0.4561 0.084 Uiso 1 1 calc R . .
C14 C 0.44115(18) 0.7681(2) 0.52159(7) 0.0684(5) Uani 1 1 d . . .
H14 H 0.4775 0.8577 0.5141 0.082 Uiso 1 1 calc R . .

loop_
_atom_site_aniso_label
_atom_site_aniso_U_11
_atom_site_aniso_U_22
_atom_site_aniso_U_33
_atom_site_aniso_U_23
_atom_site_aniso_U_13
_atom_site_aniso_U_12
O2 0.0589(7) 0.0494(6) 0.0600(7) -0.0093(5) 0.0056(5) 0.0024(5)
O3 0.0742(8) 0.0692(7) 0.0505(6) -0.0048(5) -0.0216(5) -0.0142(6)
O1 0.0598(7) 0.0790(8) 0.0718(8) -0.0264(6) -0.0232(6) 0.0052(6)
N1 0.0338(6) 0.0493(7) 0.0492(7) -0.0002(5) -0.0017(5) -0.0009(5)
C12 0.0390(7) 0.0420(7) 0.0387(7) -0.0005(5) 0.0012(5) 0.0036(5)
C7 0.0313(6) 0.0511(8) 0.0367(7) 0.0044(5) -0.0035(5) 0.0026(5)
C8 0.0385(7) 0.0513(8) 0.0406(7) 0.0032(6) -0.0072(5) -0.0005(6)
C5 0.0400(7) 0.0357(6) 0.0457(7) 0.0057(5) -0.0021(5) 0.0022(5)
C11 0.0343(6) 0.0504(8) 0.0391(7) -0.0014(6) -0.0052(5) 0.0007(5)
C17 0.0492(8) 0.0507(8) 0.0431(7) 0.0022(6) -0.0079(6) 0.0000(6)
C2 0.0429(7) 0.0557(8) 0.0399(7) -0.0013(6) -0.0108(6) 0.0073(6)
C6 0.0380(7) 0.0620(9) 0.0395(7) 0.0058(6) 0.0044(5) 0.0064(6)
C3 0.0437(8) 0.0621(9) 0.0338(6) 0.0103(6) 0.0020(5) 0.0059(6)
C4 0.0399(7) 0.0450(7) 0.0503(8) 0.0139(6) 0.0005(6) -0.0030(6)
C13 0.0565(9) 0.0463(8) 0.0565(9) -0.0012(6) 0.0014(7) -0.0036(7)
C9 0.0393(7) 0.0511(8) 0.0594(9) 0.0063(7) -0.0055(6) -0.0075(6)
C16 0.0723(11) 0.0706(11) 0.0429(8) 0.0017(7) -0.0123(7) 0.0077(9)
C10 0.0357(7) 0.0735(11) 0.0686(10) 0.0183(8) 0.0070(7) -0.0031(7)
C1 0.0372(8) 0.0791(12) 0.0777(11) -0.0040(9) 0.0045(7) -0.0094(7)
C15 0.0955(14) 0.0668(11) 0.0478(9) 0.0175(8) 0.0035(9) 0.0142(10)
C14 0.0880(13) 0.0514(9) 0.0657(10) 0.0139(8) 0.0122(10) -0.0034(9)

loop_
_atom_type_symbol
_atom_type_description
_atom_type_scat_dispersion_real
_atom_type_scat_dispersion_imag
_atom_type_scat_source
C C 0.0181 0.0091 'International Tables Vol C Tables 4.2.6.8 and 6.1.1.4'
H H 0.0000 0.0000 'International Tables Vol C Tables 4.2.6.8 and 6.1.1.4'
N N 0.0311 0.0180 'International Tables Vol C Tables 4.2.6.8 and 6.1.1.4'
O O 0.0492 0.0322 'International Tables Vol C Tables 4.2.6.8 and 6.1.1.4'

loop_
_geom_angle_atom_site_label_1
_geom_angle_atom_site_label_2
_geom_angle_atom_site_label_3
_geom_angle
_geom_angle_site_symmetry_1
_geom_angle_site_symmetry_3
_geom_angle_publ_flag
C5 N1 C2 113.55(11) . . ?
C5 N1 C1 123.22(13) . . ?
C2 N1 C1 123.22(13) . . ?
C17 C12 C11 123.67(12) . . ?
C17 C12 C13 118.82(13) . . ?
C13 C12 C11 117.41(13) . . ?
C8 C7 C11 129.87(12) . . ?
C8 C7 C6 107.02(12) . . ?
C11 C7 C6 122.75(12) . . ?
C7 C8 H8 126.0 . . ?
C7 C8 C9 108.01(12) . . ?
C9 C8 H8 126.0 . . ?
O2 C5 N1 123.74(13) . . ?
O2 C5 C4 128.23(13) . . ?
N1 C5 C4 108.02(12) . . ?
O3 C11 C12 119.64(13) . . ?
O3 C11 C7 119.02(13) . . ?
C7 C11 C12 121.31(11) . . ?
C12 C17 H17 120.0 . . ?
C16 C17 C12 120.08(15) . . ?
C16 C17 H17 120.0 . . ?
O1 C2 N1 123.44(14) . . ?
O1 C2 C3 128.55(14) . . ?
N1 C2 C3 108.00(12) . . ?
C7 C6 H6 115.8 . . ?
C7 C6 C3 108.80(11) . . ?
C7 C6 C10 99.55(12) . . ?
C3 C6 H6 115.8 . . ?
C10 C6 H6 115.8 . . ?
C10 C6 C3 98.53(12) . . ?
C2 C3 C6 117.96(12) . . ?
C2 C3 H3 110.2 . . ?
C2 C3 C4 104.99(11) . . ?
C6 C3 H3 110.2 . . ?
C4 C3 C6 102.81(11) . . ?
C4 C3 H3 110.2 . . ?
C5 C4 C3 104.76(11) . . ?
C5 C4 H4 110.7 . . ?
C5 C4 C9 115.84(12) . . ?
C3 C4 H4 110.7 . . ?
C3 C4 C9 103.56(12) . . ?
C9 C4 H4 110.7 . . ?
C12 C13 H13 119.6 . . ?
C14 C13 C12 120.86(16) . . ?
C14 C13 H13 119.6 . . ?
C8 C9 C4 106.13(11) . . ?
C8 C9 H9 116.2 . . ?
C8 C9 C10 99.87(12) . . ?
C4 C9 H9 116.2 . . ?
C10 C9 C4 99.98(12) . . ?
C10 C9 H9 116.2 . . ?
C17 C16 H16 120.0 . . ?
C15 C16 C17 120.03(16) . . ?
C15 C16 H16 120.0 . . ?
C6 C10 H10A 112.9 . . ?
C6 C10 H10B 112.9 . . ?
C9 C10 C6 94.13(11) . . ?
C9 C10 H10A 112.9 . . ?
C9 C10 H10B 112.9 . . ?
H10A C10 H10B 110.3 . . ?
N1 C1 H1A 109.5 . . ?
N1 C1 H1B 109.5 . . ?
N1 C1 H1C 109.5 . . ?
H1A C1 H1B 109.5 . . ?
H1A C1 H1C 109.5 . . ?
H1B C1 H1C 109.5 . . ?
C16 C15 H15 119.9 . . ?
C14 C15 C16 120.13(15) . . ?
C14 C15 H15 119.9 . . ?
C13 C14 C15 120.08(16) . . ?
C13 C14 H14 120.0 . . ?
C15 C14 H14 120.0 . . ?

loop_
_geom_bond_atom_site_label_1
_geom_bond_atom_site_label_2
_geom_bond_distance
_geom_bond_site_symmetry_2
_geom_bond_publ_flag
O2 C5 1.2091(17) . ?
O3 C11 1.2210(17) . ?
O1 C2 1.2094(19) . ?
N1 C5 1.3808(18) . ?
N1 C2 1.3845(18) . ?
N1 C1 1.4529(18) . ?
C12 C11 1.4948(18) . ?
C12 C17 1.388(2) . ?
C12 C13 1.393(2) . ?
C7 C8 1.339(2) . ?
C7 C11 1.472(2) . ?
C7 C6 1.5257(18) . ?
C8 H8 0.9300 . ?
C8 C9 1.505(2) . ?
C5 C4 1.5031(19) . ?
C17 H17 0.9300 . ?
C17 C16 1.384(2) . ?
C2 C3 1.503(2) . ?
C6 H6 0.9800 . ?
C6 C3 1.5619(19) . ?
C6 C10 1.538(2) . ?
C3 H3 0.9800 . ?
C3 C4 1.536(2) . ?
C4 H4 0.9800 . ?
C4 C9 1.5601(19) . ?
C13 H13 0.9300 . ?
C13 C14 1.366(2) . ?
C9 H9 0.9800 . ?
C9 C10 1.537(2) . ?
C16 H16 0.9300 . ?
C16 C15 1.379(3) . ?
C10 H10A 0.9700 . ?
C10 H10B 0.9700 . ?
C1 H1A 0.9600 . ?
C1 H1B 0.9600 . ?
C1 H1C 0.9600 . ?
C15 H15 0.9300 . ?
C15 C14 1.376(3) . ?
C14 H14 0.9300 . ?

loop_
_geom_torsion_atom_site_label_1
_geom_torsion_atom_site_label_2
_geom_torsion_atom_site_label_3
_geom_torsion_atom_site_label_4
_geom_torsion
_geom_torsion_site_symmetry_1
_geom_torsion_site_symmetry_2
_geom_torsion_site_symmetry_3
_geom_torsion_site_symmetry_4
_geom_torsion_publ_flag
O2 C5 C4 C3 -170.93(13) . . . . ?
O2 C5 C4 C9 -57.55(19) . . . . ?
O1 C2 C3 C6 69.9(2) . . . . ?
O1 C2 C3 C4 -176.40(15) . . . . ?
N1 C5 C4 C3 8.37(14) . . . . ?
N1 C5 C4 C9 121.76(13) . . . . ?
N1 C2 C3 C6 -110.94(14) . . . . ?
N1 C2 C3 C4 2.77(14) . . . . ?
C12 C17 C16 C15 0.3(3) . . . . ?
C12 C13 C14 C15 0.1(3) . . . . ?
C7 C8 C9 C4 -69.76(14) . . . . ?
C7 C8 C9 C10 33.74(14) . . . . ?
C7 C6 C3 C2 52.14(17) . . . . ?
C7 C6 C3 C4 -62.76(14) . . . . ?
C7 C6 C10 C9 50.64(13) . . . . ?
C8 C7 C11 O3 -149.68(15) . . . . ?
C8 C7 C11 C12 32.4(2) . . . . ?
C8 C7 C6 C3 69.00(14) . . . . ?
C8 C7 C6 C10 -33.48(14) . . . . ?
C8 C9 C10 C6 -50.94(13) . . . . ?
C5 N1 C2 O1 -178.06(14) . . . . ?
C5 N1 C2 C3 2.72(16) . . . . ?
C5 C4 C9 C8 -43.79(17) . . . . ?
C5 C4 C9 C10 -147.20(13) . . . . ?
C11 C12 C17 C16 176.62(14) . . . . ?
C11 C12 C13 C14 -177.06(15) . . . . ?
C11 C7 C8 C9 173.04(13) . . . . ?
C11 C7 C6 C3 -104.76(15) . . . . ?
C11 C7 C6 C10 152.76(12) . . . . ?
C17 C12 C11 O3 -160.37(14) . . . . ?
C17 C12 C11 C7 17.5(2) . . . . ?
C17 C12 C13 C14 -0.6(2) . . . . ?
C17 C16 C15 C14 -0.8(3) . . . . ?
C2 N1 C5 O2 172.15(13) . . . . ?
C2 N1 C5 C4 -7.19(15) . . . . ?
C2 C3 C4 C5 -6.62(14) . . . . ?
C2 C3 C4 C9 -128.43(11) . . . . ?
C6 C7 C8 C9 -0.13(14) . . . . ?
C6 C7 C11 O3 22.54(19) . . . . ?
C6 C7 C11 C12 -155.38(12) . . . . ?
C6 C3 C4 C5 117.34(11) . . . . ?
C6 C3 C4 C9 -4.47(13) . . . . ?
C3 C6 C10 C9 -60.19(12) . . . . ?
C3 C4 C9 C8 70.28(14) . . . . ?
C3 C4 C9 C10 -33.13(13) . . . . ?
C4 C9 C10 C6 57.53(13) . . . . ?
C13 C12 C11 O3 15.9(2) . . . . ?
C13 C12 C11 C7 -166.22(12) . . . . ?
C13 C12 C17 C16 0.4(2) . . . . ?
C16 C15 C14 C13 0.6(3) . . . . ?
C10 C6 C3 C2 155.33(13) . . . . ?
C10 C6 C3 C4 40.43(12) . . . . ?
C1 N1 C5 O2 -7.1(2) . . . . ?
C1 N1 C5 C4 173.57(14) . . . . ?
C1 N1 C2 O1 1.2(2) . . . . ?
C1 N1 C2 C3 -178.04(14) . . . . ?
